data_7711630
loop_
_publ_author_name
'Velazquez-Garcia, Jose de Jesus'
'Basuroy, Krishnayan'
'Storozhuk, Darina'
'Wong, Joanne'
'Demeshko, Serhiy'
'Meyer, Franc'
'Henning, Robert'
'Techert, Simone'

_publ_section_title
;
 Short- <i>vs</i>. long-range elastic distortion: structural dynamics of a
 [2 \\times 2] tetrairon(II) spin crossover grid complex observed by
 time-resolved X-Ray crystallography.
;
_journal_name_full 'Dalton transactions (Cambridge, England : 2003)'
_journal_paper_doi 10.1039/d2dt02638d
_journal_year 2022
_chemical_formula_moiety 'C96 H68 Fe4 N24, 4(B F4), 2(C2 H3 N)'
_chemical_formula_sum 'C100 H74 B4 F16 Fe4 N26'
_chemical_formula_weight 2210.49
_space_group_crystal_system monoclinic
_space_group_IT_number 15
_space_group_name_Hall '-C 2yc'
_space_group_name_H-M_alt 'C 1 2/c 1'
_atom_sites_solution_hydrogens geom
_atom_sites_solution_primary direct
_audit_creation_date 2022-08-04
_audit_creation_method
;
Olex2 1.2
(compiled 2015.01.26 svn.r3151 for OlexSys, GUI svn.r4998)
;
_audit_update_record
;
2022-08-06 deposited with the CCDC.	2022-10-04 downloaded from the CCDC.
;
_cell_angle_alpha 90
_cell_angle_beta 121.33(3)
_cell_angle_gamma 90
_cell_formula_units_Z 4
_cell_length_a 30.967(6)
_cell_length_b 12.821(3)
_cell_length_c 27.261(5)
_cell_measurement_reflns_used 2916
_cell_measurement_temperature 100.00
_cell_measurement_theta_max 25.452
_cell_measurement_theta_min 1.791
_cell_volume 9245(4)
_computing_molecular_graphics 'Olex2 (Dolomanov et al., 2009)'
_computing_publication_material 'Olex2 (Dolomanov et al., 2009)'
_computing_structure_refinement 'ShelXL (Sheldrick, 2008)'
_diffrn_ambient_temperature 100.00
_diffrn_measured_fraction_theta_full 0.854
_diffrn_measured_fraction_theta_max 0.854
_diffrn_measurement_device_type 'Standard Huber 515.2 kappa model (APS 14 ID Beamline)'
_diffrn_measurement_method '\f scan'
_diffrn_radiation_type Synchrotron
_diffrn_radiation_wavelength 0.82656
_diffrn_reflns_av_R_equivalents 0.054
_diffrn_reflns_av_unetI/netI 0.0388
_diffrn_reflns_Laue_measured_fraction_full 0.854
_diffrn_reflns_Laue_measured_fraction_max 0.854
_diffrn_reflns_number 4655
_diffrn_reflns_point_group_measured_fraction_full 0.854
_diffrn_reflns_point_group_measured_fraction_max 0.854
_diffrn_reflns_theta_full 25.452
_diffrn_reflns_theta_max 25.452
_diffrn_reflns_theta_min 1.791
_diffrn_source 'undulator radiation'
_exptl_absorpt_coefficient_mu 1.076
_exptl_absorpt_correction_type none
_exptl_absorpt_process_details 'Wavelength normalisation made by Precognition software'
_exptl_crystal_colour black
_exptl_crystal_density_diffrn 1.588
_exptl_crystal_density_method 'not measured'
_exptl_crystal_description block
_exptl_crystal_F_000 4496
_exptl_crystal_size_max 0.5
_exptl_crystal_size_mid 0.49
_exptl_crystal_size_min 0.29
_refine_diff_density_max 0.455
_refine_diff_density_min -0.434
_refine_diff_density_rms 0.107
_refine_ls_extinction_method none
_refine_ls_goodness_of_fit_ref 1.363
_refine_ls_hydrogen_treatment constr
_refine_ls_matrix_type full
_refine_ls_number_parameters 725
_refine_ls_number_reflns 4655
_refine_ls_number_restraints 463
_refine_ls_restrained_S_all 1.313
_refine_ls_R_factor_all 0.1325
_refine_ls_R_factor_gt 0.1126
_refine_ls_shift/su_max 0.000
_refine_ls_shift/su_mean 0.000
_refine_ls_structure_factor_coef Fsqd
_refine_ls_weighting_details 'w=1/[\s^2^(Fo^2^)+(0.1103P)^2^+54.1886P] where P=(Fo^2^+2Fc^2^)/3'
_refine_ls_weighting_scheme calc
_refine_ls_wR_factor_gt 0.2494
_refine_ls_wR_factor_ref 0.2606
_reflns_Friedel_coverage 0.000
_reflns_number_gt 4325
_reflns_number_total 4655
_reflns_threshold_expression 'I > 2\s(I)'
_cod_data_source_file d2dt02638d2.cif
_cod_data_source_block fe4_300ps
_cod_database_code 7711630
_shelx_space_group_comment
;
The symmetry employed for this shelxl refinement is uniquely defined
by the following loop, which should always be used as a source of
symmetry information in preference to the above space-group names.
They are only intended as comments.
;
_shelx_estimated_absorpt_t_max 0.817
_shelx_estimated_absorpt_t_min 0.713
_exptl_absorpt_special_details
'Wavelength normalisation process includes the overall absorption and the wavelength-dependent response of the detector'
_olex2_refinement_description
;
1. Fixed Uiso
 At 1.2 times of:
  All C(H) groups
 At 1.5 times of:
  All C(H,H,H) groups
2. Restrained distances
 F6-F7 \\sim F6-F8 \\sim F6-F5 \\sim F7-F8 \\sim F7-F5 \\sim F8-F5
 with sigma of 0.04
 B2-F6 \\sim B2-F7 \\sim B2-F8 \\sim B2-F5
 with sigma of 0.02
 F12-F9 \\sim F12-F10 \\sim F12-F11 \\sim F9-F11 \\sim F10-F11
 with sigma of 0.04
 B3-F12 \\sim B3-F9 \\sim B3-F10 \\sim B3-F11
 with sigma of 0.02
3. Uiso/Uaniso restraints and constraints
F6 \\sim B2 \\sim F7 \\sim F8 \\sim F5: within 1.7A with sigma of 0.01 and
sigma for terminal atoms of 0.01
C50 \\sim C49 \\sim N13: within 1.7A with sigma of 0.01 and sigma for terminal
atoms of 0.01
F10 \\sim B3 \\sim F12 \\sim F9 \\sim F11: within 2A with sigma of 0.01 and
sigma for terminal atoms of 0.02
4. Rigid body (RIGU) restrains
 C46, C47, C48, N12, C44, C45
 with sigma for 1-2 distances of 0.01 and sigma for 1-3 distances of 0.01
 C43, C42, C41, C40, C39, N11
 with sigma for 1-2 distances of 0.01 and sigma for 1-3 distances of 0.01
 C38, C36, C35, N9, N10, C37
 with sigma for 1-2 distances of 0.01 and sigma for 1-3 distances of 0.01
 C34, N8, C30, C31, C32, C33
 with sigma for 1-2 distances of 0.01 and sigma for 1-3 distances of 0.01
 N7, C29, C28, C27, C26, C25
 with sigma for 1-2 distances of 0.01 and sigma for 1-3 distances of 0.01
 N1, C1, C2, C3, C4, C5
 with sigma for 1-2 distances of 0.01 and sigma for 1-3 distances of 0.01
 N2, C6, C7, C8, C9, C10
 with sigma for 1-2 distances of 0.01 and sigma for 1-3 distances of 0.01
 C11, C12, C13, C14, N4, N3
 with sigma for 1-2 distances of 0.01 and sigma for 1-3 distances of 0.01
 N5, C15, C16, C17, C18, C19
 with sigma for 1-2 distances of 0.01 and sigma for 1-3 distances of 0.01
 C20, C21, C22, C23, C24, N6
 with sigma for 1-2 distances of 0.01 and sigma for 1-3 distances of 0.01
5. Others
 Sof(B3)=Sof(F12)=Sof(F9)=Sof(F10)=Sof(F11)=1-FVAR(1)
 Sof(F6)=Sof(F7)=Sof(F8)=Sof(F5)=Sof(B2)=FVAR(1)
6.a Aromatic/amide H refined with riding coordinates:
 C1(H1), C9(H9), C7(H7), C33(H33), C25(H25), C28(H28), C32(H32), C31(H31),
 C18(H18), C16(H16), C48(H48), C24(H24), C4(H4), C2(H2), C8(H8), C3(H3),
 C26(H26), C27(H27), C23(H23), C47(H47), C42(H42), C22(H22), C17(H17), C40(H40),
  C21(H21), C45(H45), C46(H46), C41(H41)
6.b Idealised Me refined as rotating group:
 C13(H13A,H13B,H13C), C37(H37A,H37B,H37C), C50(H50A,H50B,H50C)
;
_shelx_shelxl_version_number 2018/3
_olex2_submission_special_instructions 'No special instructions were received'

loop_
_space_group_symop_operation_xyz
'x, y, z'
'-x, y, -z+1/2'
'x+1/2, y+1/2, z'
'-x+1/2, y+1/2, -z+1/2'
'-x, -y, -z'
'x, -y, z-1/2'
'-x+1/2, -y+1/2, -z'
'x+1/2, -y+1/2, z-1/2'

loop_
_atom_site_label
_atom_site_type_symbol
_atom_site_fract_x
_atom_site_fract_y
_atom_site_fract_z
_atom_site_U_iso_or_equiv
_atom_site_adp_type
_atom_site_occupancy
_atom_site_site_symmetry_order
_atom_site_calc_flag
_atom_site_refinement_flags_posn
_atom_site_refinement_flags_adp
_atom_site_refinement_flags_occupancy
_atom_site_disorder_assembly
_atom_site_disorder_group
Fe0A Fe 0.46878(6) 0.42496(11) 0.83377(6) 0.0630(5) Uani 1 1 d . . . . .
Fe0B Fe 0.37811(6) 0.43139(12) 0.64328(7) 0.0717(6) Uani 1 1 d . . . . .
N3 N 0.4499(3) 0.3276(6) 0.7682(4) 0.064(2) Uani 1 1 d . U . . .
N7 N 0.4100(3) 0.3665(7) 0.8352(4) 0.066(2) Uani 1 1 d . U . . .
N11 N 0.6508(4) 0.5824(8) 0.8582(4) 0.074(2) Uani 1 1 d . U . . .
N9 N 0.5117(3) 0.5256(7) 0.8213(3) 0.063(2) Uani 1 1 d . U . . .
N5 N 0.3594(3) 0.2833(7) 0.6011(4) 0.070(2) Uani 1 1 d . U . . .
N2 N 0.5117(3) 0.3120(7) 0.8744(4) 0.066(2) Uani 1 1 d . U . . .
N1 N 0.5038(3) 0.4840(7) 0.9130(4) 0.068(2) Uani 1 1 d . U . . .
N8 N 0.4221(3) 0.5373(7) 0.7993(3) 0.064(2) Uani 1 1 d . U . . .
N10 N 0.5615(3) 0.5323(7) 0.8406(3) 0.063(2) Uani 1 1 d . U . . .
N4 N 0.4155(3) 0.3250(7) 0.7128(4) 0.066(2) Uani 1 1 d . U . . .
N6 N 0.3385(4) 0.4581(8) 0.5438(4) 0.081(3) Uani 1 1 d . U . . .
C11 C 0.4661(4) 0.2286(8) 0.7866(5) 0.066(3) Uani 1 1 d . U . . .
N12 N 0.6951(4) 0.4110(8) 0.8559(4) 0.080(3) Uani 1 1 d . U . . .
F1 F 0.3520(4) -0.0021(9) 0.7885(4) 0.151(4) Uani 1 1 d . . . . .
C35 C 0.4920(4) 0.6239(8) 0.8102(4) 0.063(3) Uani 1 1 d . U . . .
F2 F 0.3189(4) 0.0785(9) 0.7042(4) 0.151(4) Uani 1 1 d . . . . .
F4 F 0.2737(4) 0.0682(7) 0.7448(5) 0.141(3) Uani 1 1 d . . . . .
C15 C 0.3730(4) 0.2001(10) 0.6358(5) 0.075(3) Uani 1 1 d . U . . .
C14 C 0.4079(4) 0.2234(9) 0.6956(5) 0.071(3) Uani 1 1 d . U . . .
C34 C 0.4392(4) 0.6312(9) 0.7918(5) 0.070(3) Uani 1 1 d . U . . .
C29 C 0.3674(4) 0.4271(9) 0.8096(5) 0.071(3) Uani 1 1 d . U . . .
C12 C 0.4387(4) 0.1579(8) 0.7416(5) 0.071(3) Uani 1 1 d . U . . .
C1 C 0.4988(5) 0.5780(10) 0.9295(5) 0.080(3) Uani 1 1 d . U . . .
H1 H 0.472209 0.619565 0.903142 0.095 Uiso 1 1 calc R . . . .
C10 C 0.5048(4) 0.2194(9) 0.8470(5) 0.072(3) Uani 1 1 d . U . . .
C5 C 0.5405(4) 0.4215(10) 0.9527(5) 0.076(3) Uani 1 1 d . U . . .
F3 F 0.2877(4) -0.0750(7) 0.7103(5) 0.147(4) Uani 1 1 d . . . . .
C38 C 0.5725(4) 0.6364(9) 0.8415(4) 0.069(3) Uani 1 1 d . U . . .
C39 C 0.6235(5) 0.6628(10) 0.8590(5) 0.084(3) Uani 1 1 d . U . . .
C19 C 0.3285(4) 0.2738(10) 0.5438(5) 0.077(3) Uani 1 1 d . U . . .
C36 C 0.5298(5) 0.6969(8) 0.8237(5) 0.072(3) Uani 1 1 d . U . . .
C6 C 0.5434(4) 0.3183(9) 0.9320(5) 0.071(3) Uani 1 1 d . U . . .
C30 C 0.3753(4) 0.5280(9) 0.7911(4) 0.068(3) Uani 1 1 d . U . . .
C9 C 0.5315(5) 0.1295(9) 0.8787(6) 0.082(3) Uani 1 1 d . U . . .
H9 H 0.527455 0.065649 0.860560 0.098 Uiso 1 1 calc R . . . .
C7 C 0.5707(5) 0.2330(11) 0.9648(6) 0.089(4) Uani 1 1 d . U . . .
H7 H 0.593115 0.239244 1.004170 0.106 Uiso 1 1 calc R . . . .
C33 C 0.4058(5) 0.7157(9) 0.7716(5) 0.085(3) Uani 1 1 d . U . . .
H33 H 0.416097 0.779623 0.764957 0.102 Uiso 1 1 calc R . . . .
C43 C 0.6998(5) 0.5930(9) 0.8741(5) 0.082(3) Uani 1 1 d . U . . .
C25 C 0.4066(5) 0.2732(10) 0.8562(5) 0.080(3) Uani 1 1 d . U . . .
H25 H 0.435397 0.231601 0.874500 0.096 Uiso 1 1 calc R . . . .
C28 C 0.3232(5) 0.3920(11) 0.8040(5) 0.087(3) Uani 1 1 d . U . . .
H28 H 0.294370 0.433483 0.785153 0.104 Uiso 1 1 calc R . . . .
C44 C 0.7230(5) 0.4977(10) 0.8666(5) 0.082(3) Uani 1 1 d . U . . .
C32 C 0.3583(5) 0.7041(10) 0.7616(5) 0.082(3) Uani 1 1 d . U . . .
H32 H 0.336271 0.760717 0.747725 0.099 Uiso 1 1 calc R . . . .
C31 C 0.3417(5) 0.6120(11) 0.7712(5) 0.084(3) Uani 1 1 d . U . . .
H31 H 0.309261 0.605448 0.764754 0.101 Uiso 1 1 calc R . . . .
C18 C 0.3085(5) 0.1770(11) 0.5195(6) 0.089(4) Uani 1 1 d . U . . .
H18 H 0.287326 0.170210 0.479963 0.106 Uiso 1 1 calc R . . . .
C16 C 0.3523(5) 0.0998(10) 0.6122(6) 0.087(3) Uani 1 1 d . U . . .
H16 H 0.360446 0.041364 0.635647 0.105 Uiso 1 1 calc R . . . .
C48 C 0.7106(5) 0.3254(10) 0.8420(5) 0.082(3) Uani 1 1 d . U . . .
H48 H 0.691220 0.265140 0.833388 0.099 Uiso 1 1 calc R . . . .
C24 C 0.3333(5) 0.5483(10) 0.5160(6) 0.089(4) Uani 1 1 d . U . . .
H24 H 0.346207 0.608593 0.537880 0.106 Uiso 1 1 calc R . . . .
C4 C 0.5735(5) 0.4575(12) 1.0088(5) 0.088(4) Uani 1 1 d . U . . .
H4 H 0.598976 0.414221 1.035603 0.106 Uiso 1 1 calc R . . . .
C2 C 0.5313(5) 0.6183(12) 0.9845(6) 0.090(4) Uani 1 1 d . U . . .
H2 H 0.527685 0.686157 0.993851 0.108 Uiso 1 1 calc R . . . .
C8 C 0.5637(5) 0.1398(10) 0.9375(6) 0.087(3) Uani 1 1 d . U . . .
H8 H 0.581046 0.081419 0.959051 0.105 Uiso 1 1 calc R . . . .
C20 C 0.3191(4) 0.3706(10) 0.5118(5) 0.081(3) Uani 1 1 d . U . . .
C3 C 0.5683(5) 0.5550(12) 1.0237(6) 0.094(4) Uani 1 1 d . U . . .
H3 H 0.590133 0.578735 1.060920 0.113 Uiso 1 1 calc R . . . .
C26 C 0.3630(5) 0.2359(11) 0.8521(6) 0.093(4) Uani 1 1 d . U . . .
H26 H 0.362263 0.171065 0.866930 0.112 Uiso 1 1 calc R . . . .
C13 C 0.4410(5) 0.0403(9) 0.7447(6) 0.099(4) Uani 1 1 d . U . . .
H13A H 0.470844 0.018917 0.779689 0.148 Uiso 1 1 calc GR . . . .
H13B H 0.442002 0.013136 0.712490 0.148 Uiso 1 1 calc GR . . . .
H13C H 0.411632 0.013985 0.743932 0.148 Uiso 1 1 calc GR . . . .
C37 C 0.5262(5) 0.8150(9) 0.8241(6) 0.098(4) Uani 1 1 d . U . . .
H37A H 0.491337 0.835650 0.801994 0.147 Uiso 1 1 calc GR . . . .
H37B H 0.544237 0.844952 0.807681 0.147 Uiso 1 1 calc GR . . . .
H37C H 0.540707 0.838951 0.862931 0.147 Uiso 1 1 calc GR . . . .
C27 C 0.3206(5) 0.2980(11) 0.8253(6) 0.094(4) Uani 1 1 d . U . . .
H27 H 0.290532 0.275828 0.821860 0.112 Uiso 1 1 calc R . . . .
C23 C 0.3103(5) 0.5568(11) 0.4580(6) 0.096(4) Uani 1 1 d . U . . .
H23 H 0.308773 0.620705 0.440960 0.115 Uiso 1 1 calc R . . . .
C47 C 0.7542(5) 0.3220(11) 0.8398(5) 0.092(4) Uani 1 1 d . U . . .
H47 H 0.763579 0.261019 0.829263 0.110 Uiso 1 1 calc R . . . .
C42 C 0.7231(5) 0.6908(12) 0.8925(6) 0.104(4) Uani 1 1 d . U . . .
H42 H 0.756780 0.699481 0.903571 0.124 Uiso 1 1 calc R . . . .
C22 C 0.2894(5) 0.4686(12) 0.4250(6) 0.097(4) Uani 1 1 d . U . . .
H22 H 0.272234 0.472463 0.385098 0.116 Uiso 1 1 calc R . . . .
C17 C 0.3199(5) 0.0930(11) 0.5539(6) 0.095(4) Uani 1 1 d . U . . .
H17 H 0.305506 0.028889 0.537748 0.113 Uiso 1 1 calc R . . . .
C40 C 0.6469(6) 0.7622(10) 0.8777(6) 0.098(4) Uani 1 1 d . U . . .
H40 H 0.628643 0.818811 0.878727 0.118 Uiso 1 1 calc R . . . .
C21 C 0.2944(5) 0.3751(11) 0.4518(5) 0.093(4) Uani 1 1 d . U . . .
H21 H 0.281309 0.314554 0.430222 0.111 Uiso 1 1 calc R . . . .
C45 C 0.7673(5) 0.4978(12) 0.8661(7) 0.106(4) Uani 1 1 d . U . . .
H45 H 0.786041 0.558859 0.874539 0.127 Uiso 1 1 calc R . . . .
C46 C 0.7836(5) 0.4106(13) 0.8536(7) 0.107(4) Uani 1 1 d . U . . .
H46 H 0.813850 0.409980 0.854115 0.128 Uiso 1 1 calc R . . . .
C41 C 0.6958(6) 0.7733(11) 0.8940(7) 0.114(5) Uani 1 1 d . U . . .
H41 H 0.711272 0.838067 0.906478 0.137 Uiso 1 1 calc R . . . .
B1 B 0.3099(7) 0.0162(15) 0.7368(8) 0.097(5) Uani 1 1 d . . . . .
C49 C 0.4287(8) -0.146(2) 0.9059(9) 0.141(5) Uani 1 1 d . U . . .
N13 N 0.4084(7) -0.2242(15) 0.9028(7) 0.149(5) Uani 1 1 d . U . . .
C50 C 0.4502(7) -0.0451(17) 0.9122(8) 0.153(6) Uani 1 1 d . U . . .
H50A H 0.431072 -0.007150 0.876860 0.230 Uiso 1 1 calc GR . . . .
H50B H 0.484520 -0.052024 0.921542 0.230 Uiso 1 1 calc GR . . . .
H50C H 0.449487 -0.008170 0.942394 0.230 Uiso 1 1 calc GR . . . .
F6 F 0.9159(16) 0.617(4) 0.9845(16) 0.171(14) Uani 0.29(2) 1 d D U P A 1
F7 F 0.8449(15) 0.700(4) 0.9452(16) 0.164(14) Uani 0.29(2) 1 d D U P A 1
F8 F 0.8575(14) 0.579(3) 1.0066(17) 0.173(14) Uani 0.29(2) 1 d D U P A 1
F5 F 0.9003(14) 0.726(3) 1.0358(15) 0.176(14) Uani 0.29(2) 1 d D U P A 1
B2 B 0.8804(12) 0.654(3) 0.9941(12) 0.169(13) Uani 0.29(2) 1 d D U P A 1
B3 B 0.8869(7) 0.6291(14) 0.9996(8) 0.149(8) Uani 0.71(2) 1 d D U P A 2
F12 F 0.9357(7) 0.6502(15) 1.0239(10) 0.213(10) Uani 0.71(2) 1 d D U P A 2
F9 F 0.8584(7) 0.7122(15) 0.9751(9) 0.182(8) Uani 0.71(2) 1 d D U P A 2
F10 F 0.8761(7) 0.5508(12) 0.9629(6) 0.173(8) Uani 0.71(2) 1 d D U P A 2
F11 F 0.8835(8) 0.5946(12) 1.0434(8) 0.166(7) Uani 0.71(2) 1 d D U P A 2

loop_
_atom_site_aniso_label
_atom_site_aniso_U_11
_atom_site_aniso_U_22
_atom_site_aniso_U_33
_atom_site_aniso_U_23
_atom_site_aniso_U_13
_atom_site_aniso_U_12
Fe0A 0.0631(10) 0.0553(9) 0.0675(10) 0.0011(7) 0.0318(8) 0.0013(7)
Fe0B 0.0732(11) 0.0629(10) 0.0761(11) -0.0048(8) 0.0368(9) 0.0004(8)
N3 0.056(5) 0.059(5) 0.069(6) 0.001(4) 0.027(5) -0.002(4)
N7 0.059(5) 0.067(6) 0.072(6) -0.001(5) 0.034(5) 0.000(4)
N11 0.067(6) 0.079(6) 0.068(6) 0.004(5) 0.028(5) -0.013(5)
N9 0.062(6) 0.060(5) 0.060(5) -0.003(4) 0.028(4) -0.001(4)
N5 0.059(5) 0.074(6) 0.076(6) -0.012(5) 0.035(5) 0.000(5)
N2 0.060(5) 0.064(6) 0.075(6) 0.006(5) 0.036(5) 0.001(4)
N1 0.069(6) 0.062(5) 0.069(6) 0.002(5) 0.034(5) 0.000(5)
N8 0.062(5) 0.061(5) 0.061(5) -0.005(4) 0.025(5) 0.003(4)
N10 0.063(5) 0.060(5) 0.064(5) -0.001(4) 0.033(5) -0.002(4)
N4 0.065(6) 0.058(5) 0.074(6) -0.005(4) 0.035(5) -0.007(4)
N6 0.078(7) 0.073(6) 0.084(6) -0.006(5) 0.038(6) 0.006(5)
C11 0.068(7) 0.059(6) 0.080(7) -0.001(6) 0.045(6) -0.003(5)
N12 0.072(6) 0.078(7) 0.083(6) 0.011(5) 0.034(5) -0.004(5)
F1 0.112(7) 0.189(11) 0.112(7) 0.024(7) 0.029(6) 0.008(7)
C35 0.080(8) 0.053(6) 0.053(6) -0.003(5) 0.032(6) -0.002(5)
F2 0.132(8) 0.185(10) 0.145(8) 0.050(7) 0.078(7) -0.004(7)
F4 0.121(7) 0.130(8) 0.191(10) -0.008(7) 0.095(7) -0.006(6)
C15 0.075(8) 0.075(8) 0.085(8) -0.023(6) 0.048(7) -0.013(6)
C14 0.071(7) 0.057(7) 0.092(8) -0.005(6) 0.047(7) -0.002(6)
C34 0.076(8) 0.059(7) 0.073(7) -0.005(5) 0.037(6) 0.005(6)
C29 0.049(6) 0.085(8) 0.068(7) -0.006(6) 0.023(6) 0.004(6)
C12 0.073(7) 0.048(6) 0.106(8) -0.005(6) 0.057(7) -0.001(5)
C1 0.086(8) 0.077(8) 0.078(7) -0.002(6) 0.045(7) -0.001(6)
C10 0.074(8) 0.061(7) 0.089(8) 0.010(6) 0.049(7) 0.007(6)
C5 0.067(7) 0.088(8) 0.070(7) 0.009(6) 0.033(6) -0.003(6)
F3 0.128(7) 0.106(7) 0.173(9) -0.012(6) 0.054(7) 0.011(6)
C38 0.077(8) 0.067(7) 0.057(6) -0.001(5) 0.030(6) -0.014(6)
C39 0.105(10) 0.060(7) 0.090(9) 0.006(6) 0.052(8) -0.006(7)
C19 0.073(8) 0.079(8) 0.085(8) -0.011(7) 0.046(7) -0.004(6)
C36 0.087(8) 0.059(7) 0.068(7) 0.002(6) 0.038(6) -0.001(6)
C6 0.059(7) 0.080(8) 0.070(7) 0.021(6) 0.031(6) 0.006(6)
C30 0.062(7) 0.076(8) 0.062(7) -0.003(6) 0.028(6) 0.008(6)
C9 0.088(9) 0.064(7) 0.104(9) 0.004(6) 0.057(7) 0.003(6)
C7 0.078(8) 0.093(9) 0.092(9) 0.026(7) 0.042(7) 0.007(7)
C33 0.111(9) 0.063(7) 0.077(8) 0.007(6) 0.046(8) 0.008(7)
C43 0.083(8) 0.073(8) 0.085(8) -0.003(6) 0.040(7) -0.018(6)
C25 0.080(8) 0.078(8) 0.086(8) -0.007(6) 0.046(7) -0.002(6)
C28 0.077(8) 0.096(9) 0.091(9) -0.016(7) 0.046(7) 0.002(7)
C44 0.075(8) 0.087(9) 0.077(8) 0.009(7) 0.034(7) -0.011(7)
C32 0.086(8) 0.078(8) 0.077(8) 0.002(6) 0.038(7) 0.013(7)
C31 0.070(8) 0.094(9) 0.080(8) 0.000(7) 0.033(7) 0.010(7)
C18 0.073(8) 0.098(9) 0.080(8) -0.020(7) 0.030(7) -0.014(7)
C16 0.082(8) 0.074(8) 0.105(9) -0.015(7) 0.048(8) -0.016(6)
C48 0.081(8) 0.082(8) 0.087(8) 0.018(7) 0.046(7) 0.009(7)
C24 0.099(10) 0.077(8) 0.078(8) -0.008(6) 0.039(7) 0.013(7)
C4 0.077(8) 0.114(10) 0.071(7) 0.011(7) 0.036(7) -0.005(7)
C2 0.082(9) 0.099(9) 0.085(8) -0.018(7) 0.040(7) -0.016(7)
C8 0.087(9) 0.076(8) 0.093(8) 0.026(7) 0.044(7) 0.005(7)
C20 0.070(8) 0.084(9) 0.084(8) -0.022(7) 0.037(7) -0.005(6)
C3 0.071(8) 0.120(11) 0.080(8) -0.019(8) 0.031(7) -0.014(8)
C26 0.085(9) 0.091(9) 0.120(11) 0.004(8) 0.065(8) 0.002(7)
C13 0.089(9) 0.056(7) 0.150(13) -0.014(7) 0.061(9) -0.001(6)
C37 0.089(9) 0.062(7) 0.108(10) 0.006(7) 0.028(8) -0.007(6)
C27 0.086(9) 0.098(10) 0.100(10) -0.005(8) 0.050(8) -0.012(7)
C23 0.097(10) 0.097(10) 0.085(8) 0.000(7) 0.042(8) 0.003(8)
C47 0.088(9) 0.099(9) 0.085(9) 0.027(7) 0.043(8) 0.019(7)
C42 0.072(9) 0.104(10) 0.119(11) -0.023(9) 0.039(8) -0.033(7)
C22 0.071(8) 0.122(11) 0.076(8) 0.005(8) 0.024(7) 0.006(8)
C17 0.088(9) 0.083(9) 0.100(9) -0.034(7) 0.039(8) -0.026(7)
C40 0.111(10) 0.072(8) 0.124(11) -0.009(8) 0.070(9) -0.025(7)
C21 0.082(9) 0.094(9) 0.076(8) -0.026(7) 0.023(7) -0.011(7)
C45 0.077(9) 0.098(10) 0.131(12) 0.031(9) 0.046(9) -0.001(8)
C46 0.082(9) 0.113(11) 0.127(12) 0.027(10) 0.056(9) 0.008(8)
C41 0.121(11) 0.072(9) 0.159(14) -0.028(9) 0.079(11) -0.035(8)
B1 0.085(12) 0.103(13) 0.103(13) 0.008(11) 0.048(11) -0.016(10)
C49 0.143(12) 0.168(15) 0.121(8) 0.034(12) 0.076(9) 0.036(11)
N13 0.164(12) 0.170(14) 0.115(8) 0.024(11) 0.073(9) 0.042(11)
C50 0.139(12) 0.171(15) 0.138(10) 0.045(12) 0.064(10) 0.024(11)
F6 0.13(2) 0.20(3) 0.124(19) 0.001(17) 0.031(16) -0.013(17)
F7 0.13(2) 0.21(3) 0.122(19) 0.021(17) 0.039(16) -0.026(17)
F8 0.14(2) 0.21(3) 0.13(2) 0.026(18) 0.036(16) -0.028(17)
F5 0.14(2) 0.21(3) 0.129(19) 0.006(17) 0.037(16) -0.023(17)
B2 0.13(2) 0.21(3) 0.125(18) 0.014(16) 0.036(15) -0.023(15)
B3 0.167(14) 0.105(12) 0.171(14) 0.031(11) 0.085(12) 0.009(11)
F12 0.137(14) 0.148(14) 0.255(18) 0.023(14) 0.033(13) 0.009(11)
F9 0.157(14) 0.130(12) 0.213(17) 0.050(13) 0.064(13) 0.055(10)
F10 0.206(16) 0.119(11) 0.136(12) -0.008(8) 0.048(11) 0.026(10)
F11 0.244(17) 0.122(12) 0.141(12) -0.006(9) 0.107(12) -0.001(11)

loop_
_atom_type_symbol
_atom_type_description
_atom_type_scat_dispersion_real
_atom_type_scat_dispersion_imag
_atom_type_scat_source
C C 0.0050 0.0020 'International Tables Vol C Tables 4.2.6.8 and 6.1.1.4'
H H 0.0000 0.0000 'International Tables Vol C Tables 4.2.6.8 and 6.1.1.4'
B B 0.0020 0.0010 'International Tables Vol C Tables 4.2.6.8 and 6.1.1.4'
F F 0.0250 0.0140 'International Tables Vol C Tables 4.2.6.8 and 6.1.1.4'
Fe Fe 0.3670 1.1190 'International Tables Vol C Tables 4.2.6.8 and 6.1.1.4'
N N 0.0090 0.0050 'International Tables Vol C Tables 4.2.6.8 and 6.1.1.4'

loop_
_geom_angle_atom_site_label_1
_geom_angle_atom_site_label_2
_geom_angle_atom_site_label_3
_geom_angle
_geom_angle_site_symmetry_1
_geom_angle_site_symmetry_3
_geom_angle_publ_flag
N3 Fe0A N9 99.3(3) . . ?
N7 Fe0A N3 86.3(3) . . ?
N7 Fe0A N9 160.3(4) . . ?
N7 Fe0A N1 96.3(3) . . ?
N2 Fe0A N3 80.6(4) . . ?
N2 Fe0A N7 94.1(4) . . ?
N2 Fe0A N9 105.5(4) . . ?
N2 Fe0A N1 80.5(4) . . ?
N2 Fe0A N8 172.5(4) . . ?
N1 Fe0A N3 161.0(4) . . ?
N1 Fe0A N9 84.5(3) . . ?
N8 Fe0A N3 103.6(4) . . ?
N8 Fe0A N7 80.1(4) . . ?
N8 Fe0A N9 80.2(4) . . ?
N8 Fe0A N1 95.4(4) . . ?
N11 Fe0B N5 143.7(4) 2_656 . ?
N11 Fe0B N10 76.4(4) 2_656 2_656 ?
N11 Fe0B N4 129.1(4) 2_656 . ?
N11 Fe0B N6 83.3(3) 2_656 . ?
N11 Fe0B N12 72.3(4) 2_656 2_656 ?
N5 Fe0B N6 71.1(4) . . ?
N5 Fe0B N12 84.9(3) . 2_656 ?
N10 Fe0B N5 128.0(3) 2_656 . ?
N10 Fe0B N6 91.5(3) 2_656 . ?
N10 Fe0B N12 146.7(3) 2_656 2_656 ?
N4 Fe0B N5 77.3(4) . . ?
N4 Fe0B N10 101.2(3) . 2_656 ?
N4 Fe0B N6 147.0(4) . . ?
N4 Fe0B N12 90.1(3) . 2_656 ?
N12 Fe0B N6 95.9(3) 2_656 . ?
N4 N3 Fe0A 136.4(7) . . ?
N4 N3 C11 108.7(9) . . ?
C11 N3 Fe0A 111.9(7) . . ?
C29 N7 Fe0A 115.2(7) . . ?
C25 N7 Fe0A 128.0(8) . . ?
C25 N7 C29 116.7(9) . . ?
C39 N11 Fe0B 116.0(8) . 2_656 ?
C39 N11 C43 122.0(11) . . ?
C43 N11 Fe0B 119.3(8) . 2_656 ?
N10 N9 Fe0A 134.5(7) . . ?
N10 N9 C35 108.4(8) . . ?
C35 N9 Fe0A 111.9(7) . . ?
C15 N5 Fe0B 115.4(7) . . ?
C15 N5 C19 121.3(10) . . ?
C19 N5 Fe0B 122.3(8) . . ?
C10 N2 Fe0A 119.1(7) . . ?
C6 N2 Fe0A 120.0(8) . . ?
C6 N2 C10 120.1(9) . . ?
C1 N1 Fe0A 128.3(8) . . ?
C1 N1 C5 117.7(10) . . ?
C5 N1 Fe0A 113.6(8) . . ?
C34 N8 Fe0A 119.0(7) . . ?
C30 N8 Fe0A 119.1(7) . . ?
C30 N8 C34 121.1(9) . . ?
N9 N10 Fe0B 138.3(7) . 2_656 ?
N9 N10 C38 106.9(8) . . ?
C38 N10 Fe0B 113.9(7) . 2_656 ?
N3 N4 Fe0B 138.2(7) . . ?
N3 N4 C14 108.0(9) . . ?
C14 N4 Fe0B 113.0(8) . . ?
C24 N6 Fe0B 127.8(8) . . ?
C24 N6 C20 117.8(11) . . ?
C20 N6 Fe0B 114.4(8) . . ?
N3 C11 C12 110.0(10) . . ?
N3 C11 C10 115.0(10) . . ?
C12 C11 C10 135.0(11) . . ?
C44 N12 Fe0B 115.6(9) . 2_656 ?
C48 N12 Fe0B 127.0(8) . 2_656 ?
C48 N12 C44 117.2(11) . . ?
N9 C35 C34 115.6(10) . . ?
N9 C35 C36 110.2(10) . . ?
C36 C35 C34 133.9(11) . . ?
N5 C15 C14 114.1(10) . . ?
N5 C15 C16 119.7(11) . . ?
C16 C15 C14 126.2(12) . . ?
N4 C14 C15 118.7(11) . . ?
N4 C14 C12 110.6(10) . . ?
C12 C14 C15 130.7(11) . . ?
N8 C34 C35 110.3(9) . . ?
N8 C34 C33 118.4(11) . . ?
C33 C34 C35 131.3(11) . . ?
N7 C29 C30 112.9(9) . . ?
N7 C29 C28 120.9(12) . . ?
C28 C29 C30 126.2(11) . . ?
C11 C12 C13 127.4(11) . . ?
C14 C12 C11 102.6(9) . . ?
C14 C12 C13 129.9(11) . . ?
N1 C1 H1 118.2 . . ?
N1 C1 C2 123.7(12) . . ?
C2 C1 H1 118.2 . . ?
N2 C10 C11 110.7(9) . . ?
N2 C10 C9 119.9(11) . . ?
C9 C10 C11 129.2(11) . . ?
N1 C5 C6 115.0(10) . . ?
N1 C5 C4 120.7(12) . . ?
C4 C5 C6 124.3(12) . . ?
N10 C38 C39 117.1(11) . . ?
N10 C38 C36 110.8(10) . . ?
C36 C38 C39 132.2(11) . . ?
N11 C39 C38 114.1(11) . . ?
N11 C39 C40 119.1(12) . . ?
C40 C39 C38 126.8(13) . . ?
N5 C19 C18 120.2(12) . . ?
N5 C19 C20 114.7(11) . . ?
C18 C19 C20 125.1(12) . . ?
C35 C36 C37 128.2(11) . . ?
C38 C36 C35 103.6(10) . . ?
C38 C36 C37 128.0(11) . . ?
N2 C6 C5 110.5(9) . . ?
N2 C6 C7 122.2(12) . . ?
C7 C6 C5 127.1(12) . . ?
N8 C30 C29 112.4(9) . . ?
N8 C30 C31 120.9(11) . . ?
C31 C30 C29 126.5(11) . . ?
C10 C9 H9 121.1 . . ?
C8 C9 C10 117.9(12) . . ?
C8 C9 H9 121.1 . . ?
C6 C7 H7 121.1 . . ?
C8 C7 C6 117.9(13) . . ?
C8 C7 H7 121.1 . . ?
C34 C33 H33 120.1 . . ?
C32 C33 C34 119.8(12) . . ?
C32 C33 H33 120.1 . . ?
N11 C43 C44 114.6(11) . . ?
N11 C43 C42 119.2(12) . . ?
C42 C43 C44 126.1(12) . . ?
N7 C25 H25 118.0 . . ?
N7 C25 C26 124.0(12) . . ?
C26 C25 H25 118.0 . . ?
C29 C28 H28 119.3 . . ?
C27 C28 C29 121.3(13) . . ?
C27 C28 H28 119.3 . . ?
N12 C44 C43 114.0(11) . . ?
N12 C44 C45 122.0(13) . . ?
C45 C44 C43 123.8(12) . . ?
C33 C32 H32 119.0 . . ?
C33 C32 C31 122.1(12) . . ?
C31 C32 H32 119.0 . . ?
C30 C31 H31 121.2 . . ?
C32 C31 C30 117.7(12) . . ?
C32 C31 H31 121.2 . . ?
C19 C18 H18 120.3 . . ?
C17 C18 C19 119.4(12) . . ?
C17 C18 H18 120.3 . . ?
C15 C16 H16 121.2 . . ?
C17 C16 C15 117.6(13) . . ?
C17 C16 H16 121.2 . . ?
N12 C48 H48 118.5 . . ?
N12 C48 C47 122.9(13) . . ?
C47 C48 H48 118.5 . . ?
N6 C24 H24 117.9 . . ?
N6 C24 C23 124.1(13) . . ?
C23 C24 H24 117.9 . . ?
C5 C4 H4 120.0 . . ?
C3 C4 C5 120.0(13) . . ?
C3 C4 H4 120.0 . . ?
C1 C2 H2 121.1 . . ?
C3 C2 C1 117.7(13) . . ?
C3 C2 H2 121.1 . . ?
C9 C8 H8 119.0 . . ?
C7 C8 C9 122.0(12) . . ?
C7 C8 H8 119.0 . . ?
N6 C20 C19 115.9(11) . . ?
N6 C20 C21 120.5(13) . . ?
C21 C20 C19 123.5(12) . . ?
C4 C3 C2 120.0(13) . . ?
C4 C3 H3 120.0 . . ?
C2 C3 H3 120.0 . . ?
C25 C26 H26 121.1 . . ?
C27 C26 C25 117.8(13) . . ?
C27 C26 H26 121.1 . . ?
C12 C13 H13A 109.5 . . ?
C12 C13 H13B 109.5 . . ?
C12 C13 H13C 109.5 . . ?
H13A C13 H13B 109.5 . . ?
H13A C13 H13C 109.5 . . ?
H13B C13 H13C 109.5 . . ?
C36 C37 H37A 109.5 . . ?
C36 C37 H37B 109.5 . . ?
C36 C37 H37C 109.5 . . ?
H37A C37 H37B 109.5 . . ?
H37A C37 H37C 109.5 . . ?
H37B C37 H37C 109.5 . . ?
C28 C27 C26 119.2(13) . . ?
C28 C27 H27 120.4 . . ?
C26 C27 H27 120.4 . . ?
C24 C23 H23 120.8 . . ?
C24 C23 C22 118.5(14) . . ?
C22 C23 H23 120.8 . . ?
C48 C47 H47 120.6 . . ?
C46 C47 C48 118.8(14) . . ?
C46 C47 H47 120.6 . . ?
C43 C42 H42 120.3 . . ?
C41 C42 C43 119.4(13) . . ?
C41 C42 H42 120.3 . . ?
C23 C22 H22 120.5 . . ?
C21 C22 C23 118.9(12) . . ?
C21 C22 H22 120.5 . . ?
C18 C17 C16 121.7(12) . . ?
C18 C17 H17 119.2 . . ?
C16 C17 H17 119.2 . . ?
C39 C40 H40 120.3 . . ?
C41 C40 C39 119.3(14) . . ?
C41 C40 H40 120.3 . . ?
C20 C21 H21 120.0 . . ?
C22 C21 C20 120.1(13) . . ?
C22 C21 H21 120.0 . . ?
C44 C45 H45 119.7 . . ?
C46 C45 C44 120.7(14) . . ?
C46 C45 H45 119.7 . . ?
C47 C46 H46 120.9 . . ?
C45 C46 C47 118.2(14) . . ?
C45 C46 H46 120.9 . . ?
C42 C41 H41 119.5 . . ?
C40 C41 C42 121.0(13) . . ?
C40 C41 H41 119.5 . . ?
F1 B1 F4 109.3(15) . . ?
F1 B1 F3 110.6(15) . . ?
F2 B1 F1 112.3(14) . . ?
F2 B1 F4 106.2(15) . . ?
F2 B1 F3 112.9(16) . . ?
F3 B1 F4 105.2(13) . . ?
N13 C49 C50 174(2) . . ?
C49 C50 H50A 109.5 . . ?
C49 C50 H50B 109.5 . . ?
C49 C50 H50C 109.5 . . ?
H50A C50 H50B 109.5 . . ?
H50A C50 H50C 109.5 . . ?
H50B C50 H50C 109.5 . . ?
F6 B2 F7 107(2) . . ?
F6 B2 F5 110(2) . . ?
F8 B2 F6 113(2) . . ?
F8 B2 F7 107(2) . . ?
F8 B2 F5 111(2) . . ?
F5 B2 F7 108(2) . . ?
F12 B3 F10 107.8(16) . . ?
F12 B3 F11 102.8(17) . . ?
F9 B3 F12 112.1(16) . . ?
F9 B3 F10 112.8(18) . . ?
F9 B3 F11 112.2(17) . . ?
F11 B3 F10 108.5(15) . . ?

loop_
_geom_bond_atom_site_label_1
_geom_bond_atom_site_label_2
_geom_bond_distance
_geom_bond_site_symmetry_2
_geom_bond_publ_flag
Fe0A N3 2.001(9) . ?
Fe0A N7 1.987(8) . ?
Fe0A N9 2.005(9) . ?
Fe0A N2 1.887(9) . ?
Fe0A N1 1.995(9) . ?
Fe0A N8 1.907(8) . ?
Fe0B N11 2.124(9) 2_656 ?
Fe0B N5 2.139(9) . ?
Fe0B N10 2.124(9) 2_656 ?
Fe0B N4 2.123(9) . ?
Fe0B N6 2.349(10) . ?
Fe0B N12 2.293(10) 2_656 ?
N3 N4 1.321(11) . ?
N3 C11 1.361(13) . ?
N7 C29 1.369(13) . ?
N7 C25 1.354(14) . ?
N11 C39 1.341(15) . ?
N11 C43 1.352(15) . ?
N9 N10 1.348(11) . ?
N9 C35 1.364(13) . ?
N5 C15 1.340(15) . ?
N5 C19 1.347(14) . ?
N2 C10 1.361(14) . ?
N2 C6 1.352(13) . ?
N1 C1 1.323(14) . ?
N1 C5 1.351(14) . ?
N8 C34 1.372(14) . ?
N8 C30 1.353(13) . ?
N10 C38 1.375(13) . ?
N4 C14 1.363(13) . ?
N6 C24 1.345(15) . ?
N6 C20 1.355(15) . ?
C11 C12 1.401(15) . ?
C11 C10 1.452(15) . ?
N12 C44 1.344(15) . ?
N12 C48 1.329(15) . ?
F1 B1 1.352(18) . ?
C35 C34 1.443(15) . ?
C35 C36 1.389(15) . ?
F2 B1 1.326(18) . ?
F4 B1 1.42(2) . ?
C15 C14 1.444(16) . ?
C15 C16 1.431(16) . ?
C14 C12 1.394(15) . ?
C34 C33 1.398(16) . ?
C29 C30 1.455(16) . ?
C29 C28 1.371(16) . ?
C12 C13 1.511(15) . ?
C1 H1 0.9300 . ?
C1 C2 1.399(16) . ?
C10 C9 1.419(16) . ?
C5 C6 1.460(16) . ?
C5 C4 1.403(17) . ?
F3 B1 1.359(19) . ?
C38 C39 1.433(16) . ?
C38 C36 1.385(15) . ?
C39 C40 1.423(17) . ?
C19 C18 1.392(17) . ?
C19 C20 1.456(17) . ?
C36 C37 1.519(16) . ?
C6 C7 1.388(16) . ?
C30 C31 1.395(16) . ?
C9 H9 0.9300 . ?
C9 C8 1.386(17) . ?
C7 H7 0.9300 . ?
C7 C8 1.364(18) . ?
C33 H33 0.9300 . ?
C33 C32 1.359(17) . ?
C43 C44 1.485(18) . ?
C43 C42 1.403(17) . ?
C25 H25 0.9300 . ?
C25 C26 1.382(16) . ?
C28 H28 0.9300 . ?
C28 C27 1.359(18) . ?
C44 C45 1.378(17) . ?
C32 H32 0.9300 . ?
C32 C31 1.366(17) . ?
C31 H31 0.9300 . ?
C18 H18 0.9300 . ?
C18 C17 1.348(18) . ?
C16 H16 0.9300 . ?
C16 C17 1.372(17) . ?
C48 H48 0.9300 . ?
C48 C47 1.384(16) . ?
C24 H24 0.9300 . ?
C24 C23 1.361(17) . ?
C4 H4 0.9300 . ?
C4 C3 1.350(18) . ?
C2 H2 0.9300 . ?
C2 C3 1.357(18) . ?
C8 H8 0.9300 . ?
C20 C21 1.400(17) . ?
C3 H3 0.9300 . ?
C26 H26 0.9300 . ?
C26 C27 1.375(17) . ?
C13 H13A 0.9600 . ?
C13 H13B 0.9600 . ?
C13 H13C 0.9600 . ?
C37 H37A 0.9600 . ?
C37 H37B 0.9600 . ?
C37 H37C 0.9600 . ?
C27 H27 0.9300 . ?
C23 H23 0.9300 . ?
C23 C22 1.380(18) . ?
C47 H47 0.9300 . ?
C47 C46 1.380(19) . ?
C42 H42 0.9300 . ?
C42 C41 1.367(19) . ?
C22 H22 0.9300 . ?
C22 C21 1.372(18) . ?
C17 H17 0.9300 . ?
C40 H40 0.9300 . ?
C40 C41 1.345(18) . ?
C21 H21 0.9300 . ?
C45 H45 0.9300 . ?
C45 C46 1.34(2) . ?
C46 H46 0.9300 . ?
C41 H41 0.9300 . ?
C49 N13 1.17(3) . ?
C49 C50 1.42(3) . ?
C50 H50A 0.9600 . ?
C50 H50B 0.9600 . ?
C50 H50C 0.9600 . ?
F6 B2 1.34(3) . ?
F7 B2 1.35(3) . ?
F8 B2 1.34(3) . ?
F5 B2 1.34(3) . ?
B3 F12 1.325(16) . ?
B3 F9 1.322(15) . ?
B3 F10 1.330(15) . ?
B3 F11 1.328(15) . ?

loop_
_geom_torsion_atom_site_label_1
_geom_torsion_atom_site_label_2
_geom_torsion_atom_site_label_3
_geom_torsion_atom_site_label_4
_geom_torsion
_geom_torsion_site_symmetry_1
_geom_torsion_site_symmetry_2
_geom_torsion_site_symmetry_3
_geom_torsion_site_symmetry_4
_geom_torsion_publ_flag
Fe0A N3 N4 Fe0B 35.5(16) . . . . ?
Fe0A N3 N4 C14 -155.7(8) . . . . ?
Fe0A N3 C11 C12 160.3(7) . . . . ?
Fe0A N3 C11 C10 -17.1(11) . . . . ?
Fe0A N7 C29 C30 -5.5(12) . . . . ?
Fe0A N7 C29 C28 175.1(9) . . . . ?
Fe0A N7 C25 C26 -175.7(9) . . . . ?
Fe0A N9 N10 Fe0B 40.6(14) . . . 2_656 ?
Fe0A N9 N10 C38 -151.1(8) . . . . ?
Fe0A N9 C35 C34 -18.6(11) . . . . ?
Fe0A N9 C35 C36 156.8(7) . . . . ?
Fe0A N2 C10 C11 5.0(12) . . . . ?
Fe0A N2 C10 C9 -170.6(8) . . . . ?
Fe0A N2 C6 C5 -4.0(12) . . . . ?
Fe0A N2 C6 C7 171.3(8) . . . . ?
Fe0A N1 C1 C2 -168.4(9) . . . . ?
Fe0A N1 C5 C6 -7.3(12) . . . . ?
Fe0A N1 C5 C4 170.8(9) . . . . ?
Fe0A N8 C34 C35 3.0(11) . . . . ?
Fe0A N8 C34 C33 -174.0(8) . . . . ?
Fe0A N8 C30 C29 -1.6(12) . . . . ?
Fe0A N8 C30 C31 173.7(8) . . . . ?
Fe0B N11 C39 C38 -17.9(13) 2_656 . . . ?
Fe0B N11 C39 C40 160.5(9) 2_656 . . . ?
Fe0B N11 C43 C44 23.6(14) 2_656 . . . ?
Fe0B N11 C43 C42 -160.1(10) 2_656 . . . ?
Fe0B N5 C15 C14 -13.7(12) . . . . ?
Fe0B N5 C15 C16 165.4(8) . . . . ?
Fe0B N5 C19 C18 -165.7(9) . . . . ?
Fe0B N5 C19 C20 14.4(13) . . . . ?
Fe0B N10 C38 C39 -6.6(12) 2_656 . . . ?
Fe0B N10 C38 C36 172.6(7) 2_656 . . . ?
Fe0B N4 C14 C15 -6.0(12) . . . . ?
Fe0B N4 C14 C12 171.7(7) . . . . ?
Fe0B N6 C24 C23 179.0(10) . . . . ?
Fe0B N6 C20 C19 -3.8(13) . . . . ?
Fe0B N6 C20 C21 179.9(9) . . . . ?
Fe0B N12 C44 C43 -3.0(13) 2_656 . . . ?
Fe0B N12 C44 C45 -178.4(10) 2_656 . . . ?
Fe0B N12 C48 C47 176.4(8) 2_656 . . . ?
N3 Fe0A N2 C10 -11.3(8) . . . . ?
N3 Fe0A N2 C6 178.9(8) . . . . ?
N3 N4 C14 C15 -178.0(9) . . . . ?
N3 N4 C14 C12 -0.2(12) . . . . ?
N3 C11 C12 C14 3.2(11) . . . . ?
N3 C11 C12 C13 -173.7(11) . . . . ?
N3 C11 C10 N2 8.6(13) . . . . ?
N3 C11 C10 C9 -176.3(11) . . . . ?
N7 Fe0A N2 C10 74.3(8) . . . . ?
N7 Fe0A N2 C6 -95.5(8) . . . . ?
N7 C29 C30 N8 4.6(13) . . . . ?
N7 C29 C30 C31 -170.4(11) . . . . ?
N7 C29 C28 C27 2.4(18) . . . . ?
N7 C25 C26 C27 -0.4(19) . . . . ?
N11 C39 C40 C41 0(2) . . . . ?
N11 C43 C44 N12 -12.4(15) . . . . ?
N11 C43 C44 C45 162.9(12) . . . . ?
N11 C43 C42 C41 0(2) . . . . ?
N9 Fe0A N2 C10 -108.5(8) . . . . ?
N9 Fe0A N2 C6 81.7(8) . . . . ?
N9 N10 C38 C39 -178.1(9) . . . . ?
N9 N10 C38 C36 1.0(12) . . . . ?
N9 C35 C34 N8 10.7(13) . . . . ?
N9 C35 C34 C33 -172.8(11) . . . . ?
N9 C35 C36 C38 2.1(12) . . . . ?
N9 C35 C36 C37 -173.0(11) . . . . ?
N5 C15 C14 N4 13.3(15) . . . . ?
N5 C15 C14 C12 -163.9(11) . . . . ?
N5 C15 C16 C17 1.7(17) . . . . ?
N5 C19 C18 C17 0.4(18) . . . . ?
N5 C19 C20 N6 -5.9(15) . . . . ?
N5 C19 C20 C21 170.3(11) . . . . ?
N2 C10 C9 C8 0.5(16) . . . . ?
N2 C6 C7 C8 -2.0(17) . . . . ?
N1 Fe0A N2 C10 170.0(8) . . . . ?
N1 Fe0A N2 C6 0.2(8) . . . . ?
N1 C1 C2 C3 -3.6(19) . . . . ?
N1 C5 C6 N2 7.3(13) . . . . ?
N1 C5 C6 C7 -167.7(11) . . . . ?
N1 C5 C4 C3 1.0(18) . . . . ?
N8 C34 C33 C32 2.0(17) . . . . ?
N8 C30 C31 C32 -1.4(17) . . . . ?
N10 N9 C35 C34 -177.1(8) . . . . ?
N10 N9 C35 C36 -1.6(11) . . . . ?
N10 C38 C39 N11 16.2(15) . . . . ?
N10 C38 C39 C40 -162.1(12) . . . . ?
N10 C38 C36 C35 -1.9(12) . . . . ?
N10 C38 C36 C37 173.2(11) . . . . ?
N4 N3 C11 C12 -3.6(12) . . . . ?
N4 N3 C11 C10 179.0(8) . . . . ?
N4 C14 C12 C11 -1.8(12) . . . . ?
N4 C14 C12 C13 175.0(11) . . . . ?
N6 C24 C23 C22 2(2) . . . . ?
N6 C20 C21 C22 -0.3(19) . . . . ?
C11 N3 N4 Fe0B -166.5(8) . . . . ?
C11 N3 N4 C14 2.3(11) . . . . ?
C11 C10 C9 C8 -174.2(11) . . . . ?
N12 C44 C45 C46 1(2) . . . . ?
N12 C48 C47 C46 1.1(19) . . . . ?
C35 N9 N10 Fe0B -168.0(7) . . . 2_656 ?
C35 N9 N10 C38 0.3(11) . . . . ?
C35 C34 C33 C32 -174.2(11) . . . . ?
C15 N5 C19 C18 2.4(16) . . . . ?
C15 N5 C19 C20 -177.5(10) . . . . ?
C15 C14 C12 C11 175.5(11) . . . . ?
C15 C14 C12 C13 -8(2) . . . . ?
C15 C16 C17 C18 1(2) . . . . ?
C14 C15 C16 C17 -179.3(11) . . . . ?
C34 N8 C30 C29 -171.1(9) . . . . ?
C34 N8 C30 C31 4.2(15) . . . . ?
C34 C35 C36 C38 176.4(11) . . . . ?
C34 C35 C36 C37 1(2) . . . . ?
C34 C33 C32 C31 0.7(19) . . . . ?
C29 N7 C25 C26 1.5(17) . . . . ?
C29 C30 C31 C32 173.2(11) . . . . ?
C29 C28 C27 C26 -1(2) . . . . ?
C12 C11 C10 N2 -168.0(11) . . . . ?
C12 C11 C10 C9 7(2) . . . . ?
C1 N1 C5 C6 178.9(10) . . . . ?
C1 N1 C5 C4 -3.0(16) . . . . ?
C1 C2 C3 C4 1(2) . . . . ?
C10 N2 C6 C5 -173.7(9) . . . . ?
C10 N2 C6 C7 1.6(16) . . . . ?
C10 C11 C12 C14 179.9(12) . . . . ?
C10 C11 C12 C13 3(2) . . . . ?
C10 C9 C8 C7 -1.0(18) . . . . ?
C5 N1 C1 C2 4.3(17) . . . . ?
C5 C6 C7 C8 172.5(11) . . . . ?
C5 C4 C3 C2 0(2) . . . . ?
C38 C39 C40 C41 178.5(13) . . . . ?
C39 N11 C43 C44 -175.8(10) . . . . ?
C39 N11 C43 C42 0.5(18) . . . . ?
C39 C38 C36 C35 177.1(12) . . . . ?
C39 C38 C36 C37 -8(2) . . . . ?
C39 C40 C41 C42 0(2) . . . . ?
C19 N5 C15 C14 177.4(9) . . . . ?
C19 N5 C15 C16 -3.5(16) . . . . ?
C19 C18 C17 C16 -2(2) . . . . ?
C19 C20 C21 C22 -176.3(12) . . . . ?
C36 C35 C34 N8 -163.4(11) . . . . ?
C36 C35 C34 C33 13(2) . . . . ?
C36 C38 C39 N11 -162.7(11) . . . . ?
C36 C38 C39 C40 19(2) . . . . ?
C6 N2 C10 C11 174.8(9) . . . . ?
C6 N2 C10 C9 -0.8(15) . . . . ?
C6 C5 C4 C3 179.0(12) . . . . ?
C6 C7 C8 C9 1.7(19) . . . . ?
C30 N8 C34 C35 172.6(9) . . . . ?
C30 N8 C34 C33 -4.4(15) . . . . ?
C30 C29 C28 C27 -176.8(12) . . . . ?
C33 C32 C31 C30 -1.0(19) . . . . ?
C43 N11 C39 C38 -179.1(10) . . . . ?
C43 N11 C39 C40 -0.6(18) . . . . ?
C43 C44 C45 C46 -173.5(13) . . . . ?
C43 C42 C41 C40 -1(2) . . . . ?
C25 N7 C29 C30 176.9(9) . . . . ?
C25 N7 C29 C28 -2.4(16) . . . . ?
C25 C26 C27 C28 0(2) . . . . ?
C28 C29 C30 N8 -176.1(11) . . . . ?
C28 C29 C30 C31 8.9(19) . . . . ?
C44 N12 C48 C47 1.8(18) . . . . ?
C44 C43 C42 C41 176.0(14) . . . . ?
C44 C45 C46 C47 2(2) . . . . ?
C18 C19 C20 N6 174.2(11) . . . . ?
C18 C19 C20 C21 -9.7(19) . . . . ?
C16 C15 C14 N4 -165.7(11) . . . . ?
C16 C15 C14 C12 17.1(19) . . . . ?
C48 N12 C44 C43 172.3(10) . . . . ?
C48 N12 C44 C45 -3.1(18) . . . . ?
C48 C47 C46 C45 -3(2) . . . . ?
C24 N6 C20 C19 176.0(11) . . . . ?
C24 N6 C20 C21 -0.3(17) . . . . ?
C24 C23 C22 C21 -3(2) . . . . ?
C4 C5 C6 N2 -170.8(10) . . . . ?
C4 C5 C6 C7 14.2(19) . . . . ?
C20 N6 C24 C23 -0.8(19) . . . . ?
C20 C19 C18 C17 -179.6(12) . . . . ?
C23 C22 C21 C20 2(2) . . . . ?
C42 C43 C44 N12 171.6(12) . . . . ?
C42 C43 C44 C45 -13(2) . . . . ?
